data_7220026
loop_
_publ_author_name
'Clerici, Francesca'
'Ruffoni, Alessandro'
'Contini, Alessandro'
'Soave, Raffaella'
'Lo Presti, Leonardo'
'Esposto, Irene'
'nava, donatella'
'Pellegrino, Sara'
'Gelmi, Maria Luisa'
'maffucci, irene'

_publ_section_title
;
 Model peptides containing the 3-sulfanyl-norbornene amino acid, a
 conformationally constrained cysteine analogue effective inducer of
 310-helix secondary structures
;
_journal_name_full 'RSC Adv.'
_journal_paper_doi 10.1039/C5RA03805G
_journal_year 2015
_chemical_absolute_configuration rmad
_chemical_formula_moiety 'C30 H42 N6 O6 S'
_chemical_formula_sum 'C30 H42 N6 O6 S'
_chemical_formula_weight 614.75
_chemical_name_systematic
;
(1S,2S,3S,4R)-2-((S)-2-acetamidopropanamido)-N-((S)-1-((1-(((S)-1-amino-1-
oxopropan-2-yl)amino)-2-methyl-1-oxopropan-2-yl)amino)-1-oxopropan-2-yl)-3-
(benzylthio)bicyclo[2.2.1]hept-5-ene-2-carboxamide
;
_space_group_crystal_system monoclinic
_space_group_IT_number 4
_space_group_name_Hall 'P 2yb'
_space_group_name_H-M_alt 'P 1 21 1'
_symmetry_space_group_name_Hall 'P 2yb'
_symmetry_space_group_name_H-M 'P 1 21 1'
_atom_sites_solution_hydrogens geom
_audit_creation_date 15/02/2014
_audit_creation_method SHELXL-97
_audit_update_record
;
2014-02-28 deposited with the CCDC.
2015-03-26 downloaded from the CCDC.
;
_cell_angle_alpha 90
_cell_angle_beta 91.63(3)
_cell_angle_gamma 90
_cell_formula_units_Z 4
_cell_length_a 11.829(2)
_cell_length_b 9.0852(18)
_cell_length_c 31.098(6)
_cell_measurement_reflns_used 9823
_cell_measurement_temperature 150(2)
_cell_measurement_theta_max 47.42
_cell_measurement_theta_min 4.67
_cell_volume 3340.7(11)
_computing_cell_refinement 'SAINT+ (Bruker AXS, Madison (USA) 1994-1996)'
_computing_data_collection 'SAINT+ (Bruker AXS, Madison (USA) 1994-1996)'
_computing_data_reduction 'SAINT+ (Bruker AXS, Madison (USA) 1994-1996)'
_computing_molecular_graphics 'Diamond v3.2i (Brandenburg, 2012)'
_computing_structure_refinement 'SHELXL-97 (Sheldrick, 1997)'
_computing_structure_solution 'SHELXS97 (Sheldrick, 1997)'
_diffrn_ambient_temperature 150(2)
_diffrn_measured_fraction_theta_full 0.999
_diffrn_measured_fraction_theta_max 0.999
_diffrn_measurement_device_type 'Bruker AXS APEX CCD area-detector'
_diffrn_measurement_method \w-scan
_diffrn_radiation_monochromator graphite
_diffrn_radiation_source 'fine-focus sealed tube'
_diffrn_radiation_type MoK\a
_diffrn_radiation_wavelength 0.71073
_diffrn_reflns_av_R_equivalents 0.0453
_diffrn_reflns_av_unetI/netI 0.0621
_diffrn_reflns_Laue_measured_fraction_full 0.999
_diffrn_reflns_Laue_measured_fraction_max 0.999
_diffrn_reflns_limit_h_max 15
_diffrn_reflns_limit_h_min -15
_diffrn_reflns_limit_k_max 11
_diffrn_reflns_limit_k_min -11
_diffrn_reflns_limit_l_max 40
_diffrn_reflns_limit_l_min -40
_diffrn_reflns_number 72594
_diffrn_reflns_point_group_measured_fraction_full 1.000
_diffrn_reflns_point_group_measured_fraction_max 0.999
_diffrn_reflns_theta_full 25.242
_diffrn_reflns_theta_max 27.500
_diffrn_reflns_theta_min 1.825
_exptl_absorpt_coefficient_mu 0.146
_exptl_absorpt_correction_T_max 1.0000
_exptl_absorpt_correction_T_min 0.9478
_exptl_absorpt_correction_type multi-scan
_exptl_absorpt_process_details 'SADABS; Sheldrick, 2004'
_exptl_crystal_colour colourless
_exptl_crystal_density_diffrn 1.222
_exptl_crystal_description prism
_exptl_crystal_F_000 1312
_exptl_crystal_size_max 0.30
_exptl_crystal_size_mid 0.15
_exptl_crystal_size_min 0.12
_refine_diff_density_max 0.566
_refine_diff_density_min -0.392
_refine_diff_density_rms 0.054
_refine_ls_abs_structure_details
;
  Flack x determined using 4302 quotients [(I+)-(I-)]/[(I+)+(I-)]
  (Parsons and Flack (2004), Acta Cryst. A60, s61).
;
_refine_ls_abs_structure_Flack 0.01(2)
_refine_ls_extinction_coef 0.0021(6)
_refine_ls_extinction_expression Fc^*^=kFc[1+0.001xFc^2^\l^3^/sin(2\q)]^-1/4^
_refine_ls_extinction_method SHELXL
_refine_ls_goodness_of_fit_ref 1.039
_refine_ls_hydrogen_treatment constr
_refine_ls_matrix_type full
_refine_ls_number_parameters 788
_refine_ls_number_reflns 15364
_refine_ls_number_restraints 1
_refine_ls_restrained_S_all 1.039
_refine_ls_R_factor_all 0.0795
_refine_ls_R_factor_gt 0.0502
_refine_ls_shift/su_max 0.002
_refine_ls_shift/su_mean 0.000
_refine_ls_structure_factor_coef Fsqd
_refine_ls_weighting_details 'w=1/[\s^2^(Fo^2^)+(0.0650P)^2^+0.1731P] where P=(Fo^2^+2Fc^2^)/3'
_refine_ls_weighting_scheme calc
_refine_ls_wR_factor_gt 0.1113
_refine_ls_wR_factor_ref 0.1235
_reflns_Friedel_coverage 0.881
_reflns_number_gt 11336
_reflns_number_total 15364
_reflns_threshold_expression 'I > 2\s(I)'
_cod_data_source_file c5ra03805g2.cif
_cod_data_source_block compound4b
_cod_original_cell_volume 3340.7(12)
_cod_database_code 7220026

loop_
_space_group_symop_operation_xyz
'x, y, z'
'-x, y+1/2, -z'

loop_
_atom_site_label
_atom_site_type_symbol
_atom_site_fract_x
_atom_site_fract_y
_atom_site_fract_z
_atom_site_U_iso_or_equiv
_atom_site_adp_type
_atom_site_occupancy
_atom_site_site_symmetry_order
_atom_site_calc_flag
_atom_site_refinement_flags_posn
_atom_site_refinement_flags_adp
S1A S 0.55782(8) 0.23683(12) 0.79807(3) 0.0300(2) Uani 1 1 d . .
O1A O 0.77319(19) 0.3001(3) 0.91003(8) 0.0236(6) Uani 1 1 d . .
O2A O 0.9310(2) 0.0395(3) 0.98508(8) 0.0326(6) Uani 1 1 d . .
O3A O 0.59932(18) -0.0058(3) 0.87904(8) 0.0239(6) Uani 1 1 d . .
O4A O 1.0932(2) -0.0637(3) 0.89809(9) 0.0347(7) Uani 1 1 d . .
O5A O 0.4534(2) 0.0156(3) 0.97587(8) 0.0355(7) Uani 1 1 d . .
O6A O 1.2037(2) 0.3181(4) 0.91189(11) 0.0529(9) Uani 1 1 d . .
N1A N 0.6563(2) 0.1838(3) 0.95431(9) 0.0214(7) Uani 1 1 d . .
HN1A H 0.5887 0.1555 0.9596 0.026 Uiso 1 1 calc R U
N2A N 0.8110(2) -0.0351(3) 0.93143(9) 0.0228(7) Uani 1 1 d . .
HN2A H 0.7424 -0.0357 0.9215 0.027 Uiso 1 1 calc R U
N3A N 0.4864(2) 0.1902(3) 0.89192(9) 0.0203(6) Uani 1 1 d . .
HN3A H 0.4185 0.2185 0.8968 0.024 Uiso 1 1 calc R U
N4A N 0.9657(2) 0.1138(3) 0.88238(10) 0.0250(7) Uani 1 1 d . .
HN4A H 0.8952 0.1366 0.8804 0.030 Uiso 1 1 calc R U
N5A N 0.3239(2) -0.0047(4) 0.92221(10) 0.0278(7) Uani 1 1 d . .
HN5A H 0.2548 0.0095 0.9139 0.033 Uiso 1 1 calc R U
N6A N 1.0280(3) 0.3594(4) 0.93553(11) 0.0362(8) Uani 1 1 d . .
HN6A1 H 1.0522 0.4070 0.9579 0.043 Uiso 1 1 calc R U
HN6A2 H 0.9566 0.3469 0.9311 0.043 Uiso 1 1 calc R U
C1A C 0.6789(3) 0.1179(5) 0.78889(12) 0.0297(9) Uani 1 1 d . .
H1A1 H 0.7406 0.1759 0.7779 0.036 Uiso 1 1 calc R U
H1A2 H 0.7043 0.0737 0.8159 0.036 Uiso 1 1 calc R U
C2A C 0.6474(3) -0.0005(4) 0.75731(11) 0.0260(8) Uani 1 1 d . .
C3A C 0.6641(3) 0.0192(4) 0.71366(11) 0.0254(8) Uani 1 1 d . .
H3A H 0.6980 0.1053 0.7043 0.031 Uiso 1 1 calc R U
C4A C 0.6316(3) -0.0862(4) 0.68408(12) 0.0264(8) Uani 1 1 d . .
H4A H 0.6430 -0.0705 0.6550 0.032 Uiso 1 1 calc R U
C5A C 0.5818(3) -0.2158(4) 0.69753(13) 0.0312(9) Uani 1 1 d . .
H5A H 0.5594 -0.2873 0.6777 0.037 Uiso 1 1 calc R U
C6A C 0.5659(3) -0.2370(5) 0.74115(13) 0.0376(10) Uani 1 1 d . .
H6A H 0.5327 -0.3235 0.7506 0.045 Uiso 1 1 calc R U
C7A C 0.5985(3) -0.1319(5) 0.77035(13) 0.0349(10) Uani 1 1 d . .
H7A H 0.5878 -0.1485 0.7995 0.042 Uiso 1 1 calc R U
C8A C 0.6146(3) 0.3430(4) 0.84279(11) 0.0239(8) Uani 1 1 d . .
H8A H 0.6972 0.3344 0.8428 0.029 Uiso 1 1 calc R U
C9A C 0.5740(3) 0.3015(4) 0.88945(11) 0.0192(7) Uani 1 1 d . .
C10A C 0.9955(3) -0.0194(4) 0.89735(11) 0.0242(8) Uani 1 1 d . .
C11A C 0.6761(3) 0.2589(4) 0.91851(11) 0.0196(7) Uani 1 1 d . .
C12A C 0.8374(3) 0.0454(4) 0.96700(11) 0.0231(8) Uani 1 1 d . .
C13A C 0.7492(3) 0.1492(4) 0.98465(11) 0.0244(8) Uani 1 1 d . .
H13A H 0.7877 0.2419 0.9918 0.029 Uiso 1 1 calc R U
C14A C 0.7012(4) 0.0892(5) 1.02628(12) 0.0387(11) Uani 1 1 d . .
H14A H 0.6515 0.1610 1.0383 0.058 Uiso 1 1 calc R U
H14B H 0.7620 0.0687 1.0465 0.058 Uiso 1 1 calc R U
H14C H 0.6598 0.0003 1.0202 0.058 Uiso 1 1 calc R U
C15A C 0.5055(3) 0.0444(4) 0.88705(11) 0.0205(7) Uani 1 1 d . .
C16A C 0.4049(3) -0.0585(4) 0.89130(12) 0.0266(8) Uani 1 1 d . .
H16A H 0.4333 -0.1541 0.9014 0.032 Uiso 1 1 calc R U
C17A C 0.3549(3) 0.0229(4) 0.96314(13) 0.0294(9) Uani 1 1 d . .
C18A C 1.0496(3) 0.2210(5) 0.86943(12) 0.0317(9) Uani 1 1 d . .
H18A H 1.1107 0.1675 0.8556 0.038 Uiso 1 1 calc R U
C19A C 0.8971(3) -0.1217(4) 0.90930(12) 0.0249(8) Uani 1 1 d . .
C20A C 0.5839(3) 0.5093(4) 0.83930(12) 0.0288(9) Uani 1 1 d . .
H20A H 0.6216 0.5642 0.8167 0.035 Uiso 1 1 calc R U
C21A C 0.4564(3) 0.5187(4) 0.83844(13) 0.0315(9) Uani 1 1 d . .
H21A H 0.4105 0.5439 0.8148 0.038 Uiso 1 1 calc R U
C22A C 0.6104(3) 0.5605(4) 0.88554(12) 0.0281(9) Uani 1 1 d . .
H22A H 0.6881 0.5414 0.8947 0.034 Uiso 1 1 calc R U
H22B H 0.5915 0.6630 0.8902 0.034 Uiso 1 1 calc R U
C23A C 1.1013(3) 0.3050(5) 0.90783(14) 0.0343(10) Uani 1 1 d . .
C24A C 0.5264(3) 0.4544(4) 0.90544(12) 0.0236(8) Uani 1 1 d . .
H24A H 0.5171 0.4638 0.9365 0.028 Uiso 1 1 calc R U
C25A C 0.4217(3) 0.4847(4) 0.87745(13) 0.0271(8) Uani 1 1 d . .
H25A H 0.3471 0.4802 0.8860 0.032 Uiso 1 1 calc R U
C26A C 0.8442(3) -0.1781(5) 0.86755(13) 0.0310(9) Uani 1 1 d . .
H26A H 0.7807 -0.2397 0.8737 0.047 Uiso 1 1 calc R U
H26B H 0.8990 -0.2341 0.8523 0.047 Uiso 1 1 calc R U
H26C H 0.8193 -0.0964 0.8502 0.047 Uiso 1 1 calc R U
C27A C 0.9414(3) -0.2507(5) 0.93625(15) 0.0397(10) Uani 1 1 d . .
H27A H 0.9739 -0.2145 0.9628 0.060 Uiso 1 1 calc R U
H27B H 0.9979 -0.3025 0.9207 0.060 Uiso 1 1 calc R U
H27C H 0.8801 -0.3162 0.9422 0.060 Uiso 1 1 calc R U
C28A C 0.2610(3) 0.0703(5) 0.99226(13) 0.0392(10) Uani 1 1 d . .
H28A H 0.2676 0.0177 1.0190 0.059 Uiso 1 1 calc R U
H28B H 0.1891 0.0492 0.9786 0.059 Uiso 1 1 calc R U
H28C H 0.2669 0.1741 0.9977 0.059 Uiso 1 1 calc R U
C29A C 0.9990(4) 0.3270(6) 0.83687(15) 0.0494(12) Uani 1 1 d . .
H29A H 0.9726 0.2736 0.8119 0.074 Uiso 1 1 calc R U
H29B H 1.0554 0.3969 0.8287 0.074 Uiso 1 1 calc R U
H29C H 0.9368 0.3781 0.8493 0.074 Uiso 1 1 calc R U
C30A C 0.3451(3) -0.0812(6) 0.84813(14) 0.0432(11) Uani 1 1 d . .
H30A H 0.2843 -0.1500 0.8512 0.065 Uiso 1 1 calc R U
H30B H 0.3977 -0.1189 0.8279 0.065 Uiso 1 1 calc R U
H30C H 0.3153 0.0111 0.8379 0.065 Uiso 1 1 calc R U
S1B S 0.28924(8) 0.64460(13) 0.68729(3) 0.0376(3) Uani 1 1 d . .
O1B O 0.04079(18) 0.5500(3) 0.58327(8) 0.0216(5) Uani 1 1 d . .
O2B O -0.10883(19) 0.2206(3) 0.53216(9) 0.0375(7) Uani 1 1 d . .
O3B O 0.20864(19) 0.3293(3) 0.64102(8) 0.0258(6) Uani 1 1 d . .
O4B O -0.27424(19) 0.1873(3) 0.62409(8) 0.0255(6) Uani 1 1 d . .
O5B O 0.3436(2) 0.1707(3) 0.55663(9) 0.0321(6) Uani 1 1 d . .
O6B O -0.4359(2) 0.5320(4) 0.57267(12) 0.0606(10) Uani 1 1 d . .
N1B N 0.1608(2) 0.3994(3) 0.54922(9) 0.0185(6) Uani 1 1 d . .
HN1B H 0.2294 0.3702 0.5466 0.022 Uiso 1 1 calc R U
N2B N 0.0103(2) 0.2142(3) 0.59006(10) 0.0243(7) Uani 1 1 d . .
HN2B H 0.0781 0.2300 0.5997 0.029 Uiso 1 1 calc R U
N3B N 0.3301(2) 0.4736(3) 0.60607(9) 0.0197(6) Uani 1 1 d . .
HN3B H 0.3970 0.4856 0.5965 0.024 Uiso 1 1 calc R U
N4B N -0.1675(2) 0.3884(3) 0.61273(9) 0.0227(7) Uani 1 1 d . .
HN4B H -0.1008 0.4238 0.6096 0.027 Uiso 1 1 calc R U
N5B N 0.4790(2) 0.2174(3) 0.60724(10) 0.0239(7) Uani 1 1 d . .
HN5B H 0.5501 0.2307 0.6124 0.029 Uiso 1 1 calc R U
N6B N -0.2945(3) 0.4297(4) 0.53643(12) 0.0385(9) Uani 1 1 d . .
HN6B1 H -0.3338 0.4298 0.5127 0.046 Uiso 1 1 calc R U
HN6B2 H -0.2266 0.3956 0.5370 0.046 Uiso 1 1 calc R U
C1B C 0.1857(4) 0.5609(6) 0.71954(15) 0.0518(13) Uani 1 1 d . .
H1B1 H 0.1487 0.4827 0.7033 0.062 Uiso 1 1 calc R U
H1B2 H 0.2227 0.5171 0.7447 0.062 Uiso 1 1 calc R U
C2B C 0.0959(4) 0.6712(8) 0.73428(14) 0.0644(17) Uani 1 1 d . .
C3B C -0.0101(5) 0.6694(9) 0.7235(2) 0.0809(19) Uani 1 1 d . .
H3B H -0.0343 0.5961 0.7045 0.097 Uiso 1 1 calc R U
C4B C -0.0917(6) 0.7671(10) 0.7377(2) 0.094(3) Uani 1 1 d . .
H4B H -0.1682 0.7527 0.7314 0.113 Uiso 1 1 calc R U
C5B C -0.0553(6) 0.8820(11) 0.7607(2) 0.095(3) Uani 1 1 d . .
H5B H -0.1059 0.9565 0.7672 0.114 Uiso 1 1 calc R U
C6B C 0.0562(6) 0.8935(11) 0.7754(3) 0.131(4) Uani 1 1 d . .
H6B H 0.0785 0.9674 0.7945 0.157 Uiso 1 1 calc R U
C7B C 0.1333(6) 0.7919(10) 0.7607(2) 0.106(3) Uani 1 1 d . .
H7B H 0.2097 0.8021 0.7680 0.128 Uiso 1 1 calc R U
C8B C 0.2104(3) 0.6818(4) 0.63765(12) 0.0254(8) Uani 1 1 d . .
H8B H 0.1294 0.6705 0.6426 0.031 Uiso 1 1 calc R U
C9B C 0.2432(3) 0.5842(4) 0.59762(12) 0.0194(7) Uani 1 1 d . .
C10B C -0.1813(3) 0.2428(4) 0.61748(11) 0.0213(7) Uani 1 1 d . .
C11B C 0.1389(3) 0.5079(4) 0.57710(11) 0.0181(7) Uani 1 1 d . .
C12B C -0.0162(3) 0.2492(4) 0.54944(12) 0.0240(8) Uani 1 1 d . .
C13B C 0.0720(3) 0.3304(4) 0.52342(11) 0.0218(8) Uani 1 1 d . .
H13B H 0.0330 0.4075 0.5067 0.026 Uiso 1 1 calc R U
C14B C 0.1246(3) 0.2236(4) 0.49190(12) 0.0280(8) Uani 1 1 d . .
H14D H 0.1794 0.2745 0.4753 0.042 Uiso 1 1 calc R U
H14E H 0.0666 0.1840 0.4730 0.042 Uiso 1 1 calc R U
H14F H 0.1609 0.1448 0.5076 0.042 Uiso 1 1 calc R U
C15B C 0.3052(3) 0.3530(4) 0.62884(11) 0.0189(7) Uani 1 1 d . .
C16B C 0.3996(3) 0.2464(4) 0.64121(12) 0.0276(8) Uani 1 1 d . .
H16B H 0.3643 0.1525 0.6486 0.033 Uiso 1 1 calc R U
C17B C 0.4445(3) 0.1704(4) 0.56808(12) 0.0262(8) Uani 1 1 d . .
C18B C -0.2649(3) 0.4875(4) 0.61275(14) 0.0339(10) Uani 1 1 d . .
H18B H -0.3119 0.4602 0.6369 0.041 Uiso 1 1 calc R U
C19B C -0.0725(3) 0.1497(4) 0.61881(13) 0.0301(9) Uani 1 1 d . .
C20B C 0.2331(3) 0.8401(4) 0.62173(14) 0.0332(10) Uani 1 1 d . .
H20B H 0.1969 0.9189 0.6379 0.040 Uiso 1 1 calc R U
C21B C 0.3600(3) 0.8535(4) 0.61749(16) 0.0386(11) Uani 1 1 d . .
H21B H 0.4083 0.9096 0.6350 0.046 Uiso 1 1 calc R U
C22B C 0.1975(3) 0.8284(4) 0.57394(13) 0.0301(9) Uani 1 1 d . .
H22C H 0.2123 0.9176 0.5579 0.036 Uiso 1 1 calc R U
H22D H 0.1194 0.7981 0.5695 0.036 Uiso 1 1 calc R U
C23B C -0.3383(3) 0.4816(4) 0.57182(16) 0.0374(11) Uani 1 1 d . .
C24B C 0.2825(3) 0.7044(4) 0.56515(13) 0.0259(8) Uani 1 1 d . .
H24B H 0.2869 0.6729 0.5351 0.031 Uiso 1 1 calc R U
C25B C 0.3897(3) 0.7722(4) 0.58484(15) 0.0359(10) Uani 1 1 d . .
H25B H 0.4629 0.7585 0.5754 0.043 Uiso 1 1 calc R U
C26B C -0.0234(3) 0.1570(6) 0.66498(15) 0.0514(14) Uani 1 1 d . .
H26D H 0.0421 0.0950 0.6675 0.077 Uiso 1 1 calc R U
H26E H -0.0792 0.1240 0.6846 0.077 Uiso 1 1 calc R U
H26F H -0.0025 0.2567 0.6717 0.077 Uiso 1 1 calc R U
C27B C -0.0999(4) -0.0089(5) 0.6068(2) 0.0595(15) Uani 1 1 d . .
H27D H -0.1330 -0.0121 0.5783 0.089 Uiso 1 1 calc R U
H27E H -0.1523 -0.0484 0.6268 0.089 Uiso 1 1 calc R U
H27F H -0.0317 -0.0662 0.6078 0.089 Uiso 1 1 calc R U
C28B C 0.5345(3) 0.1170(5) 0.53856(13) 0.0369(10) Uani 1 1 d . .
H28D H 0.5303 0.0119 0.5361 0.055 Uiso 1 1 calc R U
H28E H 0.6076 0.1445 0.5501 0.055 Uiso 1 1 calc R U
H28F H 0.5231 0.1608 0.5107 0.055 Uiso 1 1 calc R U
C29B C -0.2232(4) 0.6443(5) 0.62013(15) 0.0455(12) Uani 1 1 d . .
H29D H -0.1891 0.6522 0.6484 0.068 Uiso 1 1 calc R U
H29E H -0.2859 0.7112 0.6175 0.068 Uiso 1 1 calc R U
H29F H -0.1683 0.6685 0.5991 0.068 Uiso 1 1 calc R U
C30B C 0.4617(4) 0.3020(6) 0.68121(14) 0.0481(13) Uani 1 1 d . .
H30D H 0.5206 0.2340 0.6893 0.072 Uiso 1 1 calc R U
H30E H 0.4097 0.3108 0.7042 0.072 Uiso 1 1 calc R U
H30F H 0.4942 0.3966 0.6755 0.072 Uiso 1 1 calc R U

loop_
_atom_site_aniso_label
_atom_site_aniso_U_11
_atom_site_aniso_U_22
_atom_site_aniso_U_33
_atom_site_aniso_U_23
_atom_site_aniso_U_13
_atom_site_aniso_U_12
S1A 0.0302(5) 0.0379(6) 0.0217(5) -0.0027(4) -0.0024(4) 0.0097(5)
O1A 0.0199(13) 0.0236(14) 0.0272(14) 0.0029(11) 0.0001(10) -0.0024(11)
O2A 0.0196(13) 0.0488(18) 0.0292(14) 0.0050(13) -0.0031(11) 0.0012(12)
O3A 0.0167(12) 0.0242(14) 0.0311(14) -0.0009(11) 0.0026(10) 0.0023(11)
O4A 0.0175(14) 0.0365(16) 0.0503(18) -0.0042(14) 0.0028(12) -0.0001(12)
O5A 0.0244(14) 0.0453(18) 0.0369(16) 0.0106(14) 0.0007(12) -0.0050(13)
O6A 0.0305(17) 0.050(2) 0.078(2) -0.0174(18) 0.0065(15) -0.0154(15)
N1A 0.0160(14) 0.0264(17) 0.0217(15) 0.0016(13) 0.0009(11) 0.0020(12)
N2A 0.0152(14) 0.0228(17) 0.0306(17) 0.0027(14) 0.0028(12) -0.0011(13)
N3A 0.0159(14) 0.0187(16) 0.0264(16) 0.0016(13) 0.0010(12) 0.0002(12)
N4A 0.0204(15) 0.0220(17) 0.0328(18) 0.0010(14) 0.0029(13) -0.0080(13)
N5A 0.0153(14) 0.0341(18) 0.0343(18) 0.0002(16) 0.0048(13) 0.0028(14)
N6A 0.0283(18) 0.043(2) 0.037(2) -0.0093(17) -0.0010(15) -0.0078(16)
C1A 0.026(2) 0.037(2) 0.026(2) -0.0034(18) 0.0029(16) 0.0094(18)
C2A 0.0240(18) 0.033(2) 0.0216(19) -0.0016(17) 0.0021(15) 0.0079(17)
C3A 0.0232(18) 0.024(2) 0.029(2) 0.0025(17) 0.0046(15) 0.0053(16)
C4A 0.028(2) 0.031(2) 0.0208(19) 0.0003(17) 0.0064(15) 0.0075(17)
C5A 0.031(2) 0.031(2) 0.032(2) -0.0044(18) -0.0012(17) 0.0018(17)
C6A 0.039(2) 0.040(3) 0.034(2) 0.008(2) 0.0046(18) -0.005(2)
C7A 0.036(2) 0.043(3) 0.026(2) 0.0043(19) 0.0044(17) 0.0012(19)
C8A 0.0231(18) 0.025(2) 0.024(2) 0.0028(16) 0.0009(15) 0.0038(16)
C9A 0.0206(17) 0.0172(18) 0.0198(18) -0.0002(14) 0.0006(14) -0.0008(14)
C10A 0.0198(18) 0.028(2) 0.0246(19) -0.0066(16) 0.0020(14) -0.0034(16)
C11A 0.0224(18) 0.0168(18) 0.0198(18) -0.0013(14) 0.0010(14) 0.0004(14)
C12A 0.0212(18) 0.0233(19) 0.0249(19) 0.0091(16) 0.0013(15) 0.0001(15)
C13A 0.0254(18) 0.028(2) 0.0194(18) 0.0027(16) -0.0043(14) 0.0011(16)
C14A 0.039(2) 0.054(3) 0.023(2) 0.010(2) 0.0044(17) 0.015(2)
C15A 0.0224(18) 0.0203(19) 0.0187(18) 0.0020(15) 0.0001(14) 0.0034(15)
C16A 0.0177(18) 0.022(2) 0.040(2) -0.0058(17) 0.0045(16) -0.0022(15)
C17A 0.026(2) 0.027(2) 0.035(2) 0.0064(18) 0.0035(17) -0.0037(17)
C18A 0.033(2) 0.032(2) 0.031(2) -0.0042(19) 0.0123(17) -0.0134(19)
C19A 0.0207(19) 0.022(2) 0.033(2) 0.0020(17) 0.0028(15) 0.0015(15)
C20A 0.033(2) 0.023(2) 0.031(2) 0.0108(17) 0.0073(16) 0.0055(17)
C21A 0.033(2) 0.024(2) 0.037(2) 0.0058(18) -0.0034(17) 0.0073(17)
C22A 0.028(2) 0.0196(19) 0.037(2) 0.0024(17) 0.0019(16) 0.0020(16)
C23A 0.029(2) 0.030(2) 0.044(3) -0.002(2) 0.0056(18) -0.0128(18)
C24A 0.0242(19) 0.0200(19) 0.027(2) 0.0002(15) 0.0021(15) 0.0019(15)
C25A 0.0239(19) 0.0189(19) 0.039(2) -0.0007(17) 0.0036(16) 0.0060(16)
C26A 0.0233(19) 0.025(2) 0.045(2) -0.0084(18) 0.0055(17) -0.0055(17)
C27A 0.031(2) 0.033(2) 0.056(3) 0.012(2) 0.0114(19) 0.0096(19)
C28A 0.036(2) 0.048(3) 0.034(2) 0.003(2) 0.0119(18) 0.001(2)
C29A 0.065(3) 0.044(3) 0.039(3) 0.007(2) 0.004(2) -0.020(3)
C30A 0.025(2) 0.056(3) 0.049(3) -0.023(2) 0.0039(19) -0.009(2)
S1B 0.0327(6) 0.0463(7) 0.0333(6) -0.0136(5) -0.0087(4) 0.0104(5)
O1B 0.0155(12) 0.0200(13) 0.0293(14) 0.0004(11) -0.0010(10) 0.0030(10)
O2B 0.0172(13) 0.0537(19) 0.0413(16) -0.0192(15) -0.0043(11) -0.0022(13)
O3B 0.0159(12) 0.0315(15) 0.0299(15) 0.0059(12) 0.0017(10) -0.0012(11)
O4B 0.0161(12) 0.0221(14) 0.0386(15) 0.0065(11) 0.0035(11) -0.0009(10)
O5B 0.0214(13) 0.0269(15) 0.0475(17) -0.0014(13) -0.0090(12) -0.0004(11)
O6B 0.0250(16) 0.046(2) 0.111(3) 0.026(2) 0.0187(17) 0.0146(15)
N1B 0.0141(14) 0.0177(15) 0.0237(16) -0.0036(12) -0.0011(11) 0.0018(12)
N2B 0.0144(14) 0.0201(16) 0.0383(18) 0.0010(14) 0.0018(12) -0.0009(12)
N3B 0.0122(14) 0.0142(15) 0.0328(17) 0.0007(13) 0.0019(12) 0.0021(12)
N4B 0.0208(15) 0.0152(16) 0.0323(18) 0.0036(13) 0.0052(13) -0.0002(12)
N5B 0.0168(14) 0.0213(16) 0.0334(17) 0.0003(14) -0.0019(12) 0.0028(13)
N6B 0.0242(17) 0.046(2) 0.045(2) 0.0121(18) -0.0051(16) -0.0001(16)
C1B 0.046(3) 0.072(4) 0.037(3) 0.000(2) -0.002(2) 0.008(3)
C2B 0.056(3) 0.117(5) 0.021(2) 0.003(3) 0.002(2) 0.021(3)
C3B 0.070(4) 0.103(5) 0.070(4) 0.008(4) 0.001(3) 0.006(4)
C4B 0.089(5) 0.126(7) 0.066(4) -0.038(4) -0.020(4) 0.047(5)
C5B 0.071(5) 0.155(8) 0.059(4) 0.012(5) 0.013(3) 0.039(5)
C6B 0.080(5) 0.161(9) 0.150(8) -0.088(7) 0.001(5) 0.040(5)
C7B 0.072(4) 0.147(8) 0.099(5) -0.067(5) -0.007(4) 0.027(5)
C8B 0.0222(18) 0.022(2) 0.031(2) -0.0074(16) -0.0055(15) 0.0043(15)
C9B 0.0137(16) 0.0135(17) 0.031(2) -0.0010(15) 0.0012(14) 0.0026(13)
C10B 0.0180(17) 0.0186(18) 0.0271(19) 0.0005(16) -0.0004(14) 0.0011(15)
C11B 0.0199(17) 0.0140(17) 0.0204(17) 0.0044(14) 0.0028(14) 0.0002(14)
C12B 0.0174(17) 0.0197(19) 0.035(2) -0.0106(17) 0.0007(15) 0.0034(15)
C13B 0.0191(17) 0.0175(18) 0.029(2) -0.0045(15) -0.0049(14) 0.0017(15)
C14B 0.0247(19) 0.030(2) 0.029(2) -0.0084(18) 0.0006(15) -0.0003(17)
C15B 0.0184(18) 0.0186(18) 0.0195(18) -0.0027(15) -0.0020(14) 0.0000(14)
C16B 0.0268(19) 0.023(2) 0.033(2) 0.0043(17) 0.0008(16) 0.0080(17)
C17B 0.026(2) 0.0146(18) 0.038(2) 0.0012(16) -0.0015(17) 0.0009(15)
C18B 0.037(2) 0.019(2) 0.048(3) 0.0058(19) 0.0243(19) 0.0052(18)
C19B 0.0168(18) 0.020(2) 0.054(3) 0.0075(19) 0.0056(17) 0.0007(16)
C20B 0.027(2) 0.018(2) 0.054(3) -0.0113(18) -0.0057(18) 0.0049(16)
C21B 0.028(2) 0.016(2) 0.071(3) -0.003(2) -0.012(2) -0.0047(17)
C22B 0.0242(19) 0.0173(19) 0.049(3) 0.0040(18) -0.0006(17) 0.0002(16)
C23B 0.0196(19) 0.022(2) 0.071(3) 0.019(2) 0.008(2) 0.0028(17)
C24B 0.0239(18) 0.0151(18) 0.039(2) 0.0016(16) 0.0051(16) -0.0008(15)
C25B 0.023(2) 0.015(2) 0.070(3) 0.004(2) 0.005(2) -0.0022(16)
C26B 0.021(2) 0.076(4) 0.057(3) 0.043(3) -0.0009(19) 0.001(2)
C27B 0.038(3) 0.014(2) 0.128(5) 0.002(3) 0.028(3) -0.001(2)
C28B 0.026(2) 0.042(3) 0.043(2) -0.008(2) 0.0016(18) -0.0046(19)
C29B 0.063(3) 0.021(2) 0.054(3) -0.004(2) 0.028(2) 0.002(2)
C30B 0.040(2) 0.070(3) 0.034(2) -0.006(2) -0.0096(19) 0.032(2)

loop_
_atom_type_symbol
_atom_type_description
_atom_type_scat_dispersion_real
_atom_type_scat_dispersion_imag
_atom_type_scat_source
C C 0.0033 0.0016 'International Tables Vol C Tables 4.2.6.8 and 6.1.1.4'
H H 0.0000 0.0000 'International Tables Vol C Tables 4.2.6.8 and 6.1.1.4'
N N 0.0061 0.0033 'International Tables Vol C Tables 4.2.6.8 and 6.1.1.4'
O O 0.0106 0.0060 'International Tables Vol C Tables 4.2.6.8 and 6.1.1.4'
S S 0.1246 0.1234 'International Tables Vol C Tables 4.2.6.8 and 6.1.1.4'

loop_
_geom_angle_atom_site_label_1
_geom_angle_atom_site_label_2
_geom_angle_atom_site_label_3
_geom_angle
C8A S1A C1A 99.24(17)
C11A N1A C13A 120.2(3)
C11A N1A HN1A 119.9
C13A N1A HN1A 119.9
C12A N2A C19A 121.6(3)
C12A N2A HN2A 119.2
C19A N2A HN2A 119.2
C15A N3A C9A 123.7(3)
C15A N3A HN3A 118.2
C9A N3A HN3A 118.2
C10A N4A C18A 121.7(3)
C10A N4A HN4A 119.2
C18A N4A HN4A 119.2
C17A N5A C16A 121.5(3)
C17A N5A HN5A 119.3
C16A N5A HN5A 119.3
C23A N6A HN6A1 120.0
C23A N6A HN6A2 120.0
HN6A1 N6A HN6A2 120.0
C2A C1A S1A 110.3(2)
C2A C1A H1A1 109.6
S1A C1A H1A1 109.6
C2A C1A H1A2 109.6
S1A C1A H1A2 109.6
H1A1 C1A H1A2 108.1
C3A C2A C7A 117.9(4)
C3A C2A C1A 120.6(4)
C7A C2A C1A 121.6(3)
C4A C3A C2A 121.2(4)
C4A C3A H3A 119.4
C2A C3A H3A 119.4
C3A C4A C5A 120.2(3)
C3A C4A H4A 119.9
C5A C4A H4A 119.9
C4A C5A C6A 118.9(4)
C4A C5A H5A 120.6
C6A C5A H5A 120.6
C7A C6A C5A 120.6(4)
C7A C6A H6A 119.7
C5A C6A H6A 119.7
C6A C7A C2A 121.2(4)
C6A C7A H7A 119.4
C2A C7A H7A 119.4
C20A C8A C9A 102.6(3)
C20A C8A S1A 112.5(3)
C9A C8A S1A 117.5(3)
C20A C8A H8A 107.9
C9A C8A H8A 107.9
S1A C8A H8A 107.9
N3A C9A C11A 110.1(3)
N3A C9A C24A 109.5(3)
C11A C9A C24A 108.4(3)
N3A C9A C8A 116.7(3)
C11A C9A C8A 110.1(3)
C24A C9A C8A 101.4(3)
O4A C10A N4A 122.9(3)
O4A C10A C19A 121.1(3)
N4A C10A C19A 115.7(3)
O1A C11A N1A 121.1(3)
O1A C11A C9A 121.0(3)
N1A C11A C9A 117.8(3)
O2A C12A N2A 122.2(3)
O2A C12A C13A 118.7(3)
N2A C12A C13A 119.0(3)
N1A C13A C12A 114.3(3)
N1A C13A C14A 109.4(3)
C12A C13A C14A 111.1(3)
N1A C13A H13A 107.2
C12A C13A H13A 107.2
C14A C13A H13A 107.2
C13A C14A H14A 109.5
C13A C14A H14B 109.5
H14A C14A H14B 109.5
C13A C14A H14C 109.5
H14A C14A H14C 109.5
H14B C14A H14C 109.5
O3A C15A N3A 122.7(3)
O3A C15A C16A 120.1(3)
N3A C15A C16A 117.3(3)
N5A C16A C30A 109.3(3)
N5A C16A C15A 112.4(3)
C30A C16A C15A 110.7(3)
N5A C16A H16A 108.1
C30A C16A H16A 108.1
C15A C16A H16A 108.1
O5A C17A N5A 122.1(4)
O5A C17A C28A 122.0(4)
N5A C17A C28A 115.8(3)
N4A C18A C29A 110.6(3)
N4A C18A C23A 112.2(3)
C29A C18A C23A 110.3(4)
N4A C18A H18A 107.9
C29A C18A H18A 107.9
C23A C18A H18A 107.9
N2A C19A C26A 107.9(3)
N2A C19A C27A 112.6(3)
C26A C19A C27A 109.8(3)
N2A C19A C10A 109.1(3)
C26A C19A C10A 107.1(3)
C27A C19A C10A 110.2(3)
C21A C20A C22A 100.2(3)
C21A C20A C8A 106.7(3)
C22A C20A C8A 100.8(3)
C21A C20A H20A 115.7
C22A C20A H20A 115.7
C8A C20A H20A 115.7
C25A C21A C20A 107.8(3)
C25A C21A H21A 126.1
C20A C21A H21A 126.1
C24A C22A C20A 94.0(3)
C24A C22A H22A 112.9
C20A C22A H22A 112.9
C24A C22A H22B 112.9
C20A C22A H22B 112.9
H22A C22A H22B 110.3
O6A C23A N6A 123.9(4)
O6A C23A C18A 120.2(4)
N6A C23A C18A 115.9(3)
C25A C24A C22A 100.5(3)
C25A C24A C9A 105.7(3)
C22A C24A C9A 100.7(3)
C25A C24A H24A 115.9
C22A C24A H24A 115.9
C9A C24A H24A 115.9
C21A C25A C24A 107.3(3)
C21A C25A H25A 126.4
C24A C25A H25A 126.4
C19A C26A H26A 109.5
C19A C26A H26B 109.5
H26A C26A H26B 109.5
C19A C26A H26C 109.5
H26A C26A H26C 109.5
H26B C26A H26C 109.5
C19A C27A H27A 109.5
C19A C27A H27B 109.5
H27A C27A H27B 109.5
C19A C27A H27C 109.5
H27A C27A H27C 109.5
H27B C27A H27C 109.5
C17A C28A H28A 109.5
C17A C28A H28B 109.5
H28A C28A H28B 109.5
C17A C28A H28C 109.5
H28A C28A H28C 109.5
H28B C28A H28C 109.5
C18A C29A H29A 109.5
C18A C29A H29B 109.5
H29A C29A H29B 109.5
C18A C29A H29C 109.5
H29A C29A H29C 109.5
H29B C29A H29C 109.5
C16A C30A H30A 109.5
C16A C30A H30B 109.5
H30A C30A H30B 109.5
C16A C30A H30C 109.5
H30A C30A H30C 109.5
H30B C30A H30C 109.5
C1B S1B C8B 102.4(2)
C11B N1B C13B 121.8(3)
C11B N1B HN1B 119.1
C13B N1B HN1B 119.1
C12B N2B C19B 122.0(3)
C12B N2B HN2B 119.0
C19B N2B HN2B 119.0
C15B N3B C9B 119.7(3)
C15B N3B HN3B 120.2
C9B N3B HN3B 120.2
C10B N4B C18B 120.6(3)
C10B N4B HN4B 119.7
C18B N4B HN4B 119.7
C17B N5B C16B 121.9(3)
C17B N5B HN5B 119.0
C16B N5B HN5B 119.0
C23B N6B HN6B1 120.0
C23B N6B HN6B2 120.0
HN6B1 N6B HN6B2 120.0
C2B C1B S1B 112.5(4)
C2B C1B H1B1 109.1
S1B C1B H1B1 109.1
C2B C1B H1B2 109.1
S1B C1B H1B2 109.1
H1B1 C1B H1B2 107.8
C3B C2B C7B 116.1(6)
C3B C2B C1B 126.1(6)
C7B C2B C1B 117.7(5)
C2B C3B C4B 126.0(7)
C2B C3B H3B 117.0
C4B C3B H3B 117.0
C5B C4B C3B 117.0(7)
C5B C4B H4B 121.5
C3B C4B H4B 121.5
C4B C5B C6B 121.7(7)
C4B C5B H5B 119.1
C6B C5B H5B 119.1
C7B C6B C5B 118.1(8)
C7B C6B H6B 121.0
C5B C6B H6B 121.0
C6B C7B C2B 120.3(6)
C6B C7B H7B 119.9
C2B C7B H7B 119.9
C20B C8B C9B 102.7(3)
C20B C8B S1B 110.9(3)
C9B C8B S1B 115.7(2)
C20B C8B H8B 109.1
C9B C8B H8B 109.1
S1B C8B H8B 109.1
N3B C9B C11B 108.5(3)
N3B C9B C24B 112.1(3)
C11B C9B C24B 107.2(3)
N3B C9B C8B 115.6(3)
C11B C9B C8B 111.5(3)
C24B C9B C8B 101.5(3)
O4B C10B N4B 122.3(3)
O4B C10B C19B 121.3(3)
N4B C10B C19B 116.1(3)
O1B C11B N1B 121.6(3)
O1B C11B C9B 122.6(3)
N1B C11B C9B 115.6(3)
O2B C12B N2B 123.1(4)
O2B C12B C13B 118.8(3)
N2B C12B C13B 118.1(3)
N1B C13B C14B 109.2(3)
N1B C13B C12B 114.3(3)
C14B C13B C12B 109.3(3)
N1B C13B H13B 107.9
C14B C13B H13B 107.9
C12B C13B H13B 107.9
C13B C14B H14D 109.5
C13B C14B H14E 109.5
H14D C14B H14E 109.5
C13B C14B H14F 109.5
H14D C14B H14F 109.5
H14E C14B H14F 109.5
O3B C15B N3B 121.5(3)
O3B C15B C16B 119.5(3)
N3B C15B C16B 118.9(3)
N5B C16B C30B 110.4(3)
N5B C16B C15B 114.6(3)
C30B C16B C15B 109.4(3)
N5B C16B H16B 107.4
C30B C16B H16B 107.4
C15B C16B H16B 107.4
O5B C17B N5B 121.8(3)
O5B C17B C28B 121.3(3)
N5B C17B C28B 116.9(3)
N4B C18B C23B 114.2(3)
N4B C18B C29B 108.9(3)
C23B C18B C29B 109.5(3)
N4B C18B H18B 108.0
C23B C18B H18B 108.0
C29B C18B H18B 108.0
N2B C19B C27B 111.8(4)
N2B C19B C26B 108.1(3)
C27B C19B C26B 110.0(4)
N2B C19B C10B 109.7(3)
C27B C19B C10B 110.0(3)
C26B C19B C10B 107.2(3)
C21B C20B C22B 99.5(3)
C21B C20B C8B 106.5(3)
C22B C20B C8B 101.5(3)
C21B C20B H20B 115.7
C22B C20B H20B 115.7
C8B C20B H20B 115.7
C25B C21B C20B 108.0(4)
C25B C21B H21B 126.0
C20B C21B H21B 126.0
C20B C22B C24B 93.4(3)
C20B C22B H22C 113.0
C24B C22B H22C 113.0
C20B C22B H22D 113.0
C24B C22B H22D 113.0
H22C C22B H22D 110.4
O6B C23B N6B 122.5(4)
O6B C23B C18B 118.6(4)
N6B C23B C18B 118.9(3)
C25B C24B C22B 100.0(3)
C25B C24B C9B 106.4(3)
C22B C24B C9B 100.8(3)
C25B C24B H24B 115.8
C22B C24B H24B 115.8
C9B C24B H24B 115.8
C21B C25B C24B 107.5(3)
C21B C25B H25B 126.2
C24B C25B H25B 126.2
C19B C26B H26D 109.5
C19B C26B H26E 109.5
H26D C26B H26E 109.5
C19B C26B H26F 109.5
H26D C26B H26F 109.5
H26E C26B H26F 109.5
C19B C27B H27D 109.5
C19B C27B H27E 109.5
H27D C27B H27E 109.5
C19B C27B H27F 109.5
H27D C27B H27F 109.5
H27E C27B H27F 109.5
C17B C28B H28D 109.5
C17B C28B H28E 109.5
H28D C28B H28E 109.5
C17B C28B H28F 109.5
H28D C28B H28F 109.5
H28E C28B H28F 109.5
C18B C29B H29D 109.5
C18B C29B H29E 109.5
H29D C29B H29E 109.5
C18B C29B H29F 109.5
H29D C29B H29F 109.5
H29E C29B H29F 109.5
C16B C30B H30D 109.5
C16B C30B H30E 109.5
H30D C30B H30E 109.5
C16B C30B H30F 109.5
H30D C30B H30F 109.5
H30E C30B H30F 109.5

loop_
_geom_bond_atom_site_label_1
_geom_bond_atom_site_label_2
_geom_bond_distance
S1A C8A 1.806(4)
S1A C1A 1.823(4)
O1A C11A 1.243(4)
O2A C12A 1.229(4)
O3A C15A 1.232(4)
O4A C10A 1.222(4)
O5A C17A 1.221(4)
O6A C23A 1.221(5)
N1A C11A 1.332(4)
N1A C13A 1.462(4)
N1A HN1A 0.8600
N2A C12A 1.355(5)
N2A C19A 1.473(5)
N2A HN2A 0.8600
N3A C15A 1.352(5)
N3A C9A 1.451(4)
N3A HN3A 0.8600
N4A C10A 1.341(5)
N4A C18A 1.456(5)
N4A HN4A 0.8600
N5A C17A 1.338(5)
N5A C16A 1.460(5)
N5A HN5A 0.8600
N6A C23A 1.334(5)
N6A HN6A1 0.8600
N6A HN6A2 0.8600
C1A C2A 1.497(5)
C1A H1A1 0.9700
C1A H1A2 0.9700
C2A C3A 1.389(5)
C2A C7A 1.392(6)
C3A C4A 1.375(5)
C3A H3A 0.9300
C4A C5A 1.387(6)
C4A H4A 0.9300
C5A C6A 1.388(5)
C5A H5A 0.9300
C6A C7A 1.365(6)
C6A H6A 0.9300
C7A H7A 0.9300
C8A C20A 1.557(5)
C8A C9A 1.587(5)
C8A H8A 0.9800
C9A C11A 1.537(5)
C9A C24A 1.584(5)
C10A C19A 1.543(5)
C12A C13A 1.520(5)
C13A C14A 1.529(5)
C13A H13A 0.9800
C14A H14A 0.9600
C14A H14B 0.9600
C14A H14C 0.9600
C15A C16A 1.522(5)
C16A C30A 1.513(5)
C16A H16A 0.9800
C17A C28A 1.516(5)
C18A C29A 1.509(6)
C18A C23A 1.530(6)
C18A H18A 0.9800
C19A C26A 1.515(5)
C19A C27A 1.525(5)
C20A C21A 1.509(5)
C20A C22A 1.535(5)
C20A H20A 0.9800
C21A C25A 1.329(5)
C21A H21A 0.9300
C22A C24A 1.527(5)
C22A H22A 0.9700
C22A H22B 0.9700
C24A C25A 1.519(5)
C24A H24A 0.9800
C25A H25A 0.9300
C26A H26A 0.9600
C26A H26B 0.9600
C26A H26C 0.9600
C27A H27A 0.9600
C27A H27B 0.9600
C27A H27C 0.9600
C28A H28A 0.9600
C28A H28B 0.9600
C28A H28C 0.9600
C29A H29A 0.9600
C29A H29B 0.9600
C29A H29C 0.9600
C30A H30A 0.9600
C30A H30B 0.9600
C30A H30C 0.9600
S1B C1B 1.776(5)
S1B C8B 1.813(4)
O1B C11B 1.243(4)
O2B C12B 1.234(4)
O3B C15B 1.233(4)
O4B C10B 1.232(4)
O5B C17B 1.236(4)
O6B C23B 1.243(5)
N1B C11B 1.343(4)
N1B C13B 1.446(4)
N1B HN1B 0.8600
N2B C12B 1.331(5)
N2B C19B 1.467(5)
N2B HN2B 0.8600
N3B C15B 1.342(4)
N3B C9B 1.456(4)
N3B HN3B 0.8600
N4B C10B 1.342(5)
N4B C18B 1.462(5)
N4B HN4B 0.8600
N5B C17B 1.343(5)
N5B C16B 1.458(5)
N5B HN5B 0.8600
N6B C23B 1.317(6)
N6B HN6B1 0.8600
N6B HN6B2 0.8600
C1B C2B 1.539(7)
C1B H1B1 0.9700
C1B H1B2 0.9700
C2B C3B 1.288(7)
C2B C7B 1.433(9)
C3B C4B 1.392(9)
C3B H3B 0.9300
C4B C5B 1.330(11)
C4B H4B 0.9300
C5B C6B 1.387(10)
C5B H5B 0.9300
C6B C7B 1.384(9)
C6B H6B 0.9300
C7B H7B 0.9300
C8B C20B 1.546(6)
C8B C9B 1.585(5)
C8B H8B 0.9800
C9B C11B 1.537(5)
C9B C24B 1.567(5)
C10B C19B 1.539(5)
C12B C13B 1.528(5)
C13B C14B 1.525(5)
C13B H13B 0.9800
C14B H14D 0.9600
C14B H14E 0.9600
C14B H14F 0.9600
C15B C16B 1.519(5)
C16B C30B 1.513(6)
C16B H16B 0.9800
C17B C28B 1.506(5)
C18B C23B 1.522(6)
C18B C29B 1.523(6)
C18B H18B 0.9800
C19B C26B 1.535(6)
C19B C27B 1.521(6)
C20B C21B 1.516(6)
C20B C22B 1.537(6)
C20B H20B 0.9800
C21B C25B 1.312(6)
C21B H21B 0.9300
C22B C24B 1.540(5)
C22B H22C 0.9700
C22B H22D 0.9700
C24B C25B 1.522(5)
C24B H24B 0.9800
C25B H25B 0.9300
C26B H26D 0.9600
C26B H26E 0.9600
C26B H26F 0.9600
C27B H27D 0.9600
C27B H27E 0.9600
C27B H27F 0.9600
C28B H28D 0.9600
C28B H28E 0.9600
C28B H28F 0.9600
C29B H29D 0.9600
C29B H29E 0.9600
C29B H29F 0.9600
C30B H30D 0.9600
C30B H30E 0.9600
C30B H30F 0.9600

loop_
_geom_torsion_atom_site_label_1
_geom_torsion_atom_site_label_2
_geom_torsion_atom_site_label_3
_geom_torsion_atom_site_label_4
_geom_torsion
C8A S1A C1A C2A 170.7(3)
S1A C1A C2A C3A 92.5(4)
S1A C1A C2A C7A -86.2(4)
C7A C2A C3A C4A 1.2(5)
C1A C2A C3A C4A -177.4(3)
C2A C3A C4A C5A -0.5(5)
C3A C4A C5A C6A -0.2(6)
C4A C5A C6A C7A 0.1(6)
C5A C6A C7A C2A 0.6(6)
C3A C2A C7A C6A -1.3(6)
C1A C2A C7A C6A 177.4(4)
C1A S1A C8A C20A 138.8(3)
C1A S1A C8A C9A -102.4(3)
C15A N3A C9A C11A -50.0(4)
C15A N3A C9A C24A -169.2(3)
C15A N3A C9A C8A 76.4(4)
C20A C8A C9A N3A 118.5(3)
S1A C8A C9A N3A -5.5(4)
C20A C8A C9A C11A -115.1(3)
S1A C8A C9A C11A 121.0(3)
C20A C8A C9A C24A -0.4(3)
S1A C8A C9A C24A -124.4(3)
C18A N4A C10A O4A -5.6(5)
C18A N4A C10A C19A -179.3(3)
C13A N1A C11A O1A 0.5(5)
C13A N1A C11A C9A -175.8(3)
N3A C9A C11A O1A 151.7(3)
C24A C9A C11A O1A -88.5(4)
C8A C9A C11A O1A 21.7(4)
N3A C9A C11A N1A -32.0(4)
C24A C9A C11A N1A 87.8(4)
C8A C9A C11A N1A -162.1(3)
C19A N2A C12A O2A -7.2(5)
C19A N2A C12A C13A 171.4(3)
C11A N1A C13A C12A -65.3(4)
C11A N1A C13A C14A 169.4(3)
O2A C12A C13A N1A 161.5(3)
N2A C12A C13A N1A -17.1(5)
O2A C12A C13A C14A -74.1(4)
N2A C12A C13A C14A 107.2(4)
C9A N3A C15A O3A -1.7(5)
C9A N3A C15A C16A 179.0(3)
C17A N5A C16A C30A 179.3(4)
C17A N5A C16A C15A -57.4(5)
O3A C15A C16A N5A 147.9(3)
N3A C15A C16A N5A -32.9(5)
O3A C15A C16A C30A -89.6(4)
N3A C15A C16A C30A 89.7(4)
C16A N5A C17A O5A 5.7(6)
C16A N5A C17A C28A -176.8(4)
C10A N4A C18A C29A 154.7(4)
C10A N4A C18A C23A -81.7(4)
C12A N2A C19A C26A -171.4(3)
C12A N2A C19A C27A 67.3(4)
C12A N2A C19A C10A -55.4(4)
O4A C10A C19A N2A 145.1(3)
N4A C10A C19A N2A -41.1(4)
O4A C10A C19A C26A -98.5(4)
N4A C10A C19A C26A 75.3(4)
O4A C10A C19A C27A 20.9(5)
N4A C10A C19A C27A -165.3(3)
C9A C8A C20A C21A -67.3(3)
S1A C8A C20A C21A 60.0(3)
C9A C8A C20A C22A 36.9(3)
S1A C8A C20A C22A 164.2(2)
C22A C20A C21A C25A -33.8(4)
C8A C20A C21A C25A 70.8(4)
C21A C20A C22A C24A 50.1(3)
C8A C20A C22A C24A -59.3(3)
N4A C18A C23A O6A 131.4(4)
C29A C18A C23A O6A -104.8(5)
N4A C18A C23A N6A -48.0(5)
C29A C18A C23A N6A 75.7(5)
C20A C22A C24A C25A -49.5(3)
C20A C22A C24A C9A 58.8(3)
N3A C9A C24A C25A -56.1(3)
C11A C9A C24A C25A -176.3(3)
C8A C9A C24A C25A 67.8(3)
N3A C9A C24A C22A -160.4(3)
C11A C9A C24A C22A 79.4(3)
C8A C9A C24A C22A -36.5(3)
C20A C21A C25A C24A 1.0(4)
C22A C24A C25A C21A 32.4(4)
C9A C24A C25A C21A -72.0(4)
C8B S1B C1B C2B -71.1(4)
S1B C1B C2B C3B 115.0(6)
S1B C1B C2B C7B -61.7(6)
C7B C2B C3B C4B -5.0(10)
C1B C2B C3B C4B 178.3(6)
C2B C3B C4B C5B 7.8(11)
C3B C4B C5B C6B -9.2(12)
C4B C5B C6B C7B 8.5(14)
C5B C6B C7B C2B -5.5(14)
C3B C2B C7B C6B 3.9(11)
C1B C2B C7B C6B -179.2(7)
C1B S1B C8B C20B 133.7(3)
C1B S1B C8B C9B -109.9(3)
C15B N3B C9B C11B -53.4(4)
C15B N3B C9B C24B -171.6(3)
C15B N3B C9B C8B 72.7(4)
C20B C8B C9B N3B 122.8(3)
S1B C8B C9B N3B 1.9(4)
C20B C8B C9B C11B -112.7(3)
S1B C8B C9B C11B 126.4(3)
C20B C8B C9B C24B 1.3(3)
S1B C8B C9B C24B -119.7(3)
C18B N4B C10B O4B -3.6(5)
C18B N4B C10B C19B -177.6(3)
C13B N1B C11B O1B 2.9(5)
C13B N1B C11B C9B -172.1(3)
N3B C9B C11B O1B 147.2(3)
C24B C9B C11B O1B -91.5(4)
C8B C9B C11B O1B 18.8(4)
N3B C9B C11B N1B -37.8(4)
C24B C9B C11B N1B 83.4(3)
C8B C9B C11B N1B -166.2(3)
C19B N2B C12B O2B -5.3(5)
C19B N2B C12B C13B 173.8(3)
C11B N1B C13B C14B 174.2(3)
C11B N1B C13B C12B -63.1(4)
O2B C12B C13B N1B 161.2(3)
N2B C12B C13B N1B -17.9(5)
O2B C12B C13B C14B -76.0(4)
N2B C12B C13B C14B 104.8(4)
C9B N3B C15B O3B 3.8(5)
C9B N3B C15B C16B -173.9(3)
C17B N5B C16B C30B -178.3(3)
C17B N5B C16B C15B -54.3(5)
O3B C15B C16B N5B 140.2(3)
N3B C15B C16B N5B -42.0(5)
O3B C15B C16B C30B -95.2(4)
N3B C15B C16B C30B 82.5(4)
C16B N5B C17B O5B 11.2(5)
C16B N5B C17B C28B -168.8(3)
C10B N4B C18B C23B -73.8(4)
C10B N4B C18B C29B 163.5(3)
C12B N2B C19B C26B -166.9(4)
C12B N2B C19B C27B 71.8(4)
C12B N2B C19B C10B -50.4(4)
O4B C10B C19B N2B 151.2(3)
N4B C10B C19B N2B -34.8(4)
O4B C10B C19B C26B -91.7(4)
N4B C10B C19B C26B 82.4(4)
O4B C10B C19B C27B 27.9(5)
N4B C10B C19B C27B -158.0(4)
C9B C8B C20B C21B -68.0(4)
S1B C8B C20B C21B 56.1(4)
C9B C8B C20B C22B 35.7(3)
S1B C8B C20B C22B 159.9(2)
C22B C20B C21B C25B -35.1(4)
C8B C20B C21B C25B 70.1(4)
C21B C20B C22B C24B 51.0(3)
C8B C20B C22B C24B -58.2(3)
N4B C18B C23B O6B 162.3(3)
C29B C18B C23B O6B -75.3(5)
N4B C18B C23B N6B -20.7(5)
C29B C18B C23B N6B 101.6(4)
C20B C22B C24B C25B -50.2(3)
C20B C22B C24B C9B 58.8(3)
N3B C9B C24B C25B -57.7(4)
C11B C9B C24B C25B -176.7(3)
C8B C9B C24B C25B 66.2(3)
N3B C9B C24B C22B -161.6(3)
C11B C9B C24B C22B 79.4(3)
C8B C9B C24B C22B -37.7(3)
C20B C21B C25B C24B 1.6(4)
C22B C24B C25B C21B 32.5(4)
C9B C24B C25B C21B -72.0(4)
